data_4027973
loop_
_publ_author_name
'Yunfei Du'
'Elizabeth H. Krenske'
'Jennifer E. Antoline'
'Andrew G. Lohse'
'K. N. Houk'
'Richard P. Hsung'

_publ_section_title
;
 Control of Regioselectivity and Stereoselectivity in (4 + 3)
 Cycloadditions of Chiral Oxyallyls with Unsymmetrically Disubstituted
 Furans
;
_journal_name_full 'Journal of Organic Chemistry'
_journal_page_first 1753
_journal_page_last 1759
_journal_paper_doi 10.1021/jo3011792
_journal_volume 78
_journal_year 2013
_chemical_absolute_configuration rmad
_chemical_formula_moiety 'C26 H24 Cl3 N O7'
_chemical_formula_sum 'C26 H24 Cl3 N O7'
_chemical_formula_weight 568.81
_chemical_name_common 11226a
_chemical_name_systematic
; 
 ? 
;
_space_group_IT_number 19
_symmetry_cell_setting orthorhombic
_symmetry_space_group_name_Hall 'P 2ac 2ab'
_symmetry_space_group_name_H-M 'P 21 21 21'
_atom_sites_solution_hydrogens geom
_atom_sites_solution_primary direct
_atom_sites_solution_secondary difmap
_audit_creation_method SHELXL-97
_cell_angle_alpha 90.00
_cell_angle_beta 90.00
_cell_angle_gamma 90.00
_cell_formula_units_Z 4
_cell_length_a 9.107(3)
_cell_length_b 11.053(4)
_cell_length_c 24.150(8)
_cell_measurement_reflns_used 2862
_cell_measurement_temperature 123(2)
_cell_measurement_theta_max 27.43
_cell_measurement_theta_min 3.02
_cell_volume 2430.9(14)
_computing_cell_refinement 'Bruker SAINT'
_computing_data_collection 'Bruker APEX2'
_computing_data_reduction 'Bruker SAINT'
_computing_molecular_graphics 'Bruker SHELXTL'
_computing_publication_material 'Bruker SHELXTL'
_computing_structure_refinement 'SHELXL-97 (Sheldrick, 2008)'
_computing_structure_solution 'SHELXS-97 (Sheldrick, 2008)'
_diffrn_ambient_temperature 123(2)
_diffrn_measured_fraction_theta_full 1.000
_diffrn_measured_fraction_theta_max 1.000
_diffrn_measurement_device_type 'Bruker APEX-II CCD'
_diffrn_measurement_method '\f and \w scans'
_diffrn_radiation_monochromator graphite
_diffrn_radiation_source 'sealed tube'
_diffrn_radiation_type MoK\a
_diffrn_radiation_wavelength 0.71073
_diffrn_reflns_av_R_equivalents 0.0351
_diffrn_reflns_av_sigmaI/netI 0.0259
_diffrn_reflns_limit_h_max 11
_diffrn_reflns_limit_h_min -11
_diffrn_reflns_limit_k_max 14
_diffrn_reflns_limit_k_min 0
_diffrn_reflns_limit_l_max 31
_diffrn_reflns_limit_l_min 0
_diffrn_reflns_number 25998
_diffrn_reflns_theta_full 27.44
_diffrn_reflns_theta_max 27.44
_diffrn_reflns_theta_min 2.03
_exptl_absorpt_coefficient_mu 0.427
_exptl_absorpt_correction_T_max 0.9545
_exptl_absorpt_correction_T_min 0.8478
_exptl_absorpt_correction_type multi-scan
_exptl_absorpt_process_details 'SADABS (Sheldrick, 2008/1)'
_exptl_crystal_colour colourless
_exptl_crystal_density_diffrn 1.554
_exptl_crystal_description Plate
_exptl_crystal_F_000 1176
_exptl_crystal_size_max 0.40
_exptl_crystal_size_mid 0.25
_exptl_crystal_size_min 0.11
_refine_diff_density_max 0.228
_refine_diff_density_min -0.182
_refine_diff_density_rms 0.041
_refine_ls_abs_structure_details 'Flack H D (1983), Acta Cryst. A39, 876-881'
_refine_ls_abs_structure_Flack 0.01(4)
_refine_ls_extinction_method none
_refine_ls_goodness_of_fit_ref 1.010
_refine_ls_hydrogen_treatment constr
_refine_ls_matrix_type full
_refine_ls_number_parameters 336
_refine_ls_number_reflns 5555
_refine_ls_number_restraints 0
_refine_ls_restrained_S_all 1.010
_refine_ls_R_factor_all 0.0310
_refine_ls_R_factor_gt 0.0280
_refine_ls_shift/su_max 0.001
_refine_ls_shift/su_mean 0.000
_refine_ls_structure_factor_coef Fsqd
_refine_ls_weighting_details 'calc w=1/[\s^2^(Fo^2^)+(0.0274P)^2^+0.8444P] where P=(Fo^2^+2Fc^2^)/3'
_refine_ls_weighting_scheme calc
_refine_ls_wR_factor_gt 0.0626
_refine_ls_wR_factor_ref 0.0644
_reflns_number_gt 5228
_reflns_number_total 5555
_reflns_threshold_expression >2sigma(I)
_cod_data_source_file jo3011792_si_002.cif
_cod_data_source_block 11226a
_cod_database_code 4027973

loop_
_symmetry_equiv_pos_as_xyz
'x, y, z'
'-x+1/2, -y, z+1/2'
'-x, y+1/2, -z+1/2'
'x+1/2, -y+1/2, -z'

loop_
_atom_site_label
_atom_site_type_symbol
_atom_site_fract_x
_atom_site_fract_y
_atom_site_fract_z
_atom_site_U_iso_or_equiv
_atom_site_adp_type
_atom_site_occupancy
_atom_site_symmetry_multiplicity
_atom_site_calc_flag
_atom_site_refinement_flags
Cl1 Cl 0.86569(5) 0.40523(4) 0.077742(18) 0.02731(10) Uani 1 1 d .
Cl2 Cl 0.53710(6) 0.47236(5) -0.103501(18) 0.03747(13) Uani 1 1 d .
Cl3 Cl 0.28393(5) 0.30223(5) 0.080068(19) 0.03272(11) Uani 1 1 d .
O1 O 0.28248(12) 0.21663(10) 0.42632(4) 0.0190(2) Uani 1 1 d .
O2 O 0.77312(13) 0.21196(13) 0.39119(5) 0.0301(3) Uani 1 1 d .
O3 O 0.65447(13) 0.19326(12) 0.31053(5) 0.0251(3) Uani 1 1 d .
O4 O 0.64645(14) 0.53678(11) 0.31543(5) 0.0246(3) Uani 1 1 d .
O5 O 0.53590(13) 0.48496(11) 0.39629(5) 0.0213(2) Uani 1 1 d .
O6 O 0.50682(13) 0.37770(10) 0.16807(4) 0.0185(2) Uani 1 1 d .
O7 O 0.66166(14) 0.22585(11) 0.14699(5) 0.0262(3) Uani 1 1 d .
N1 N 0.44054(14) 0.41604(12) 0.31725(5) 0.0160(3) Uani 1 1 d .
C1 C 0.36626(18) 0.23040(14) 0.37564(7) 0.0169(3) Uani 1 1 d .
C2 C 0.37398(19) 0.26925(15) 0.46905(7) 0.0201(3) Uani 1 1 d .
H2A H 0.3427 0.2397 0.5064 0.024 Uiso 1 1 calc R
C3 C 0.52964(19) 0.22648(17) 0.45612(7) 0.0220(4) Uani 1 1 d .
H3A H 0.5589 0.1590 0.4807 0.026 Uiso 1 1 calc R
H3B H 0.6012 0.2933 0.4601 0.026 Uiso 1 1 calc R
C4 C 0.51847(18) 0.18447(15) 0.39571(7) 0.0191(3) Uani 1 1 d .
H4A H 0.5060 0.0948 0.3985 0.023 Uiso 1 1 calc R
C5 C 0.65226(18) 0.20007(15) 0.36005(7) 0.0194(3) Uani 1 1 d .
C6 C 0.9108(2) 0.2078(2) 0.36132(9) 0.0393(5) Uani 1 1 d .
H6A H 0.9924 0.2175 0.3874 0.059 Uiso 1 1 calc R
H6B H 0.9134 0.2733 0.3340 0.059 Uiso 1 1 calc R
H6C H 0.9198 0.1298 0.3423 0.059 Uiso 1 1 calc R
C7 C 0.29907(19) 0.14937(15) 0.33190(7) 0.0201(3) Uani 1 1 d .
H7A H 0.2006 0.1788 0.3226 0.030 Uiso 1 1 calc R
H7B H 0.2923 0.0665 0.3461 0.030 Uiso 1 1 calc R
H7C H 0.3608 0.1503 0.2987 0.030 Uiso 1 1 calc R
C8 C 0.3595(2) 0.40620(16) 0.46578(7) 0.0214(3) Uani 1 1 d .
H8A H 0.2604 0.4301 0.4787 0.026 Uiso 1 1 calc R
H8B H 0.4324 0.4438 0.4908 0.026 Uiso 1 1 calc R
C9 C 0.38287(18) 0.45358(15) 0.40744(7) 0.0187(3) Uani 1 1 d .
H9A H 0.3218 0.5280 0.4026 0.022 Uiso 1 1 calc R
C10 C 0.34635(18) 0.36586(14) 0.36052(6) 0.0157(3) Uani 1 1 d .
H10A H 0.2417 0.3789 0.3495 0.019 Uiso 1 1 calc R
C11 C 0.54995(18) 0.48438(15) 0.33956(7) 0.0193(3) Uani 1 1 d .
C12 C 0.40979(17) 0.42560(15) 0.25720(6) 0.0163(3) Uani 1 1 d .
H12A H 0.4398 0.5089 0.2457 0.020 Uiso 1 1 calc R
C13 C 0.24653(18) 0.41538(15) 0.24547(6) 0.0158(3) Uani 1 1 d .
C14 C 0.15402(18) 0.50592(15) 0.26553(6) 0.0191(3) Uani 1 1 d .
H14A H 0.1942 0.5720 0.2856 0.023 Uiso 1 1 calc R
C15 C 0.00395(19) 0.50009(16) 0.25637(7) 0.0222(4) Uani 1 1 d .
H15A H -0.0588 0.5607 0.2712 0.027 Uiso 1 1 calc R
C16 C -0.05459(19) 0.40590(17) 0.22561(7) 0.0230(4) Uani 1 1 d .
H16A H -0.1573 0.4025 0.2189 0.028 Uiso 1 1 calc R
C17 C 0.0363(2) 0.31701(16) 0.20468(7) 0.0225(4) Uani 1 1 d .
H17A H -0.0038 0.2532 0.1831 0.027 Uiso 1 1 calc R
C18 C 0.18667(18) 0.32064(15) 0.21507(7) 0.0189(3) Uani 1 1 d .
H18A H 0.2485 0.2582 0.2014 0.023 Uiso 1 1 calc R
C19 C 0.50864(18) 0.33812(15) 0.22574(6) 0.0182(3) Uani 1 1 d .
H19A H 0.6098 0.3406 0.2407 0.022 Uiso 1 1 calc R
H19B H 0.4710 0.2544 0.2289 0.022 Uiso 1 1 calc R
C20 C 0.58749(18) 0.31067(15) 0.13355(7) 0.0187(3) Uani 1 1 d .
C21 C 0.57425(19) 0.35556(14) 0.07493(7) 0.0191(3) Uani 1 1 d .
C22 C 0.69564(19) 0.39834(15) 0.04584(7) 0.0211(3) Uani 1 1 d .
C23 C 0.6856(2) 0.43819(16) -0.00844(7) 0.0246(4) Uani 1 1 d .
H23A H 0.7683 0.4715 -0.0269 0.029 Uiso 1 1 calc R
C24 C 0.5519(2) 0.42801(16) -0.03480(7) 0.0251(4) Uani 1 1 d .
C25 C 0.4289(2) 0.38299(15) -0.00870(7) 0.0229(4) Uani 1 1 d .
H25A H 0.3386 0.3744 -0.0280 0.027 Uiso 1 1 calc R
C26 C 0.4409(2) 0.35064(15) 0.04660(7) 0.0210(3) Uani 1 1 d .

loop_
_atom_site_aniso_label
_atom_site_aniso_U_11
_atom_site_aniso_U_22
_atom_site_aniso_U_33
_atom_site_aniso_U_23
_atom_site_aniso_U_13
_atom_site_aniso_U_12
Cl1 0.0201(2) 0.0373(2) 0.0245(2) -0.00198(19) 0.00086(17) -0.00025(18)
Cl2 0.0461(3) 0.0486(3) 0.0177(2) 0.0075(2) -0.00014(19) 0.0067(2)
Cl3 0.0256(2) 0.0461(3) 0.0264(2) 0.0000(2) -0.00098(18) -0.0125(2)
O1 0.0148(5) 0.0245(6) 0.0176(5) 0.0038(5) 0.0024(5) -0.0027(5)
O2 0.0146(6) 0.0527(8) 0.0231(6) -0.0069(6) 0.0011(5) 0.0015(6)
O3 0.0206(6) 0.0360(7) 0.0187(6) 0.0007(5) 0.0006(5) 0.0055(6)
O4 0.0209(6) 0.0312(7) 0.0216(6) 0.0028(5) -0.0004(5) -0.0095(5)
O5 0.0194(6) 0.0280(6) 0.0166(5) -0.0001(5) 0.0001(5) -0.0072(5)
O6 0.0219(6) 0.0200(6) 0.0136(5) 0.0010(4) 0.0019(4) 0.0022(5)
O7 0.0305(7) 0.0244(6) 0.0238(6) 0.0014(5) 0.0011(5) 0.0088(6)
N1 0.0142(6) 0.0186(6) 0.0153(6) 0.0021(5) 0.0004(5) -0.0021(5)
C1 0.0136(7) 0.0179(7) 0.0191(8) 0.0021(6) 0.0020(6) -0.0004(6)
C2 0.0175(8) 0.0269(9) 0.0159(7) 0.0041(6) -0.0008(6) 0.0006(7)
C3 0.0179(8) 0.0296(9) 0.0185(8) 0.0044(7) -0.0010(6) 0.0035(7)
C4 0.0176(8) 0.0211(8) 0.0187(8) 0.0031(7) -0.0004(6) 0.0016(6)
C5 0.0162(8) 0.0180(7) 0.0239(8) -0.0004(6) 0.0005(6) 0.0038(7)
C6 0.0164(9) 0.0687(15) 0.0326(10) -0.0114(11) 0.0036(8) -0.0010(10)
C7 0.0186(8) 0.0189(8) 0.0227(8) 0.0011(7) -0.0002(7) -0.0016(6)
C8 0.0200(8) 0.0272(8) 0.0170(8) -0.0015(7) 0.0038(6) 0.0012(7)
C9 0.0173(8) 0.0199(8) 0.0191(8) -0.0005(6) 0.0023(6) -0.0011(6)
C10 0.0140(8) 0.0186(7) 0.0144(7) 0.0021(6) 0.0014(6) -0.0009(6)
C11 0.0178(8) 0.0208(8) 0.0191(8) 0.0008(6) -0.0016(6) -0.0010(7)
C12 0.0161(8) 0.0185(8) 0.0142(7) 0.0016(6) -0.0001(6) -0.0016(6)
C13 0.0164(8) 0.0186(8) 0.0125(7) 0.0040(6) -0.0006(6) -0.0002(6)
C14 0.0212(8) 0.0197(8) 0.0165(7) 0.0008(6) -0.0015(6) 0.0010(7)
C15 0.0194(8) 0.0263(9) 0.0209(8) 0.0028(7) 0.0012(6) 0.0065(7)
C16 0.0145(8) 0.0306(9) 0.0238(8) 0.0059(7) -0.0030(6) -0.0018(7)
C17 0.0229(9) 0.0229(8) 0.0217(8) 0.0006(7) -0.0037(7) -0.0050(7)
C18 0.0190(8) 0.0192(8) 0.0185(7) 0.0006(6) 0.0004(6) 0.0011(6)
C19 0.0178(8) 0.0229(8) 0.0140(7) 0.0027(6) 0.0018(6) 0.0016(7)
C20 0.0203(8) 0.0170(7) 0.0189(8) -0.0017(6) 0.0003(6) -0.0020(7)
C21 0.0229(8) 0.0164(7) 0.0181(8) -0.0043(6) -0.0001(7) 0.0024(6)
C22 0.0215(9) 0.0216(8) 0.0202(8) -0.0049(7) -0.0001(7) 0.0036(7)
C23 0.0272(9) 0.0259(9) 0.0206(8) -0.0013(7) 0.0057(7) 0.0022(7)
C24 0.0366(10) 0.0241(9) 0.0147(8) -0.0005(7) 0.0012(7) 0.0068(8)
C25 0.0259(9) 0.0216(8) 0.0212(8) -0.0027(7) -0.0043(7) 0.0039(7)
C26 0.0244(9) 0.0191(8) 0.0196(8) -0.0023(7) 0.0013(7) -0.0013(7)

loop_
_atom_type_symbol
_atom_type_description
_atom_type_scat_dispersion_real
_atom_type_scat_dispersion_imag
_atom_type_scat_source
C C 0.0033 0.0016 'International Tables Vol C Tables 4.2.6.8 and 6.1.1.4'
H H 0.0000 0.0000 'International Tables Vol C Tables 4.2.6.8 and 6.1.1.4'
N N 0.0061 0.0033 'International Tables Vol C Tables 4.2.6.8 and 6.1.1.4'
O O 0.0106 0.0060 'International Tables Vol C Tables 4.2.6.8 and 6.1.1.4'
Cl Cl 0.1484 0.1585 'International Tables Vol C Tables 4.2.6.8 and 6.1.1.4'

loop_
_geom_angle_atom_site_label_1
_geom_angle_atom_site_label_2
_geom_angle_atom_site_label_3
_geom_angle
C2 O1 C1 104.86(11)
C5 O2 C6 115.40(13)
C11 O5 C9 105.73(12)
C20 O6 C19 115.02(12)
C11 N1 C10 110.94(13)
C11 N1 C12 119.09(13)
C10 N1 C12 128.05(13)
O1 C1 C7 108.31(13)
O1 C1 C10 103.79(12)
C7 C1 C10 111.06(13)
O1 C1 C4 99.88(12)
C7 C1 C4 112.64(13)
C10 C1 C4 119.53(14)
O1 C2 C8 108.22(13)
O1 C2 C3 105.32(13)
C8 C2 C3 112.22(15)
O1 C2 H2A 110.3
C8 C2 H2A 110.3
C3 C2 H2A 110.3
C2 C3 C4 103.09(13)
C2 C3 H3A 111.1
C4 C3 H3A 111.1
C2 C3 H3B 111.1
C4 C3 H3B 111.1
H3A C3 H3B 109.1
C5 C4 C3 117.17(14)
C5 C4 C1 120.48(13)
C3 C4 C1 104.89(13)
C5 C4 H4A 104.1
C3 C4 H4A 104.1
C1 C4 H4A 104.1
O3 C5 O2 123.55(16)
O3 C5 C4 125.35(15)
O2 C5 C4 110.85(14)
O2 C6 H6A 109.5
O2 C6 H6B 109.5
H6A C6 H6B 109.5
O2 C6 H6C 109.5
H6A C6 H6C 109.5
H6B C6 H6C 109.5
C1 C7 H7A 109.5
C1 C7 H7B 109.5
H7A C7 H7B 109.5
C1 C7 H7C 109.5
H7A C7 H7C 109.5
H7B C7 H7C 109.5
C9 C8 C2 112.28(14)
C9 C8 H8A 109.1
C2 C8 H8A 109.1
C9 C8 H8B 109.1
C2 C8 H8B 109.1
H8A C8 H8B 107.9
O5 C9 C8 112.76(13)
O5 C9 C10 102.80(12)
C8 C9 C10 116.02(14)
O5 C9 H9A 108.3
C8 C9 H9A 108.3
C10 C9 H9A 108.3
N1 C10 C9 99.30(12)
N1 C10 C1 117.77(13)
C9 C10 C1 114.35(13)
N1 C10 H10A 108.3
C9 C10 H10A 108.3
C1 C10 H10A 108.3
O4 C11 N1 127.60(16)
O4 C11 O5 123.23(15)
N1 C11 O5 109.17(13)
N1 C12 C13 111.27(12)
N1 C12 C19 109.35(13)
C13 C12 C19 116.00(14)
N1 C12 H12A 106.6
C13 C12 H12A 106.6
C19 C12 H12A 106.6
C18 C13 C14 119.14(15)
C18 C13 C12 122.60(15)
C14 C13 C12 118.25(14)
C15 C14 C13 120.45(16)
C15 C14 H14A 119.8
C13 C14 H14A 119.8
C16 C15 C14 119.99(17)
C16 C15 H15A 120.0
C14 C15 H15A 120.0
C17 C16 C15 120.02(16)
C17 C16 H16A 120.0
C15 C16 H16A 120.0
C16 C17 C18 120.20(16)
C16 C17 H17A 119.9
C18 C17 H17A 119.9
C13 C18 C17 120.16(16)
C13 C18 H18A 119.9
C17 C18 H18A 119.9
O6 C19 C12 106.19(12)
O6 C19 H19A 110.5
C12 C19 H19A 110.5
O6 C19 H19B 110.5
C12 C19 H19B 110.5
H19A C19 H19B 108.7
O7 C20 O6 125.03(15)
O7 C20 C21 123.85(15)
O6 C20 C21 111.12(14)
C22 C21 C26 117.18(15)
C22 C21 C20 121.53(15)
C26 C21 C20 121.22(15)
C23 C22 C21 122.19(16)
C23 C22 Cl1 117.78(14)
C21 C22 Cl1 120.03(13)
C24 C23 C22 117.98(17)
C24 C23 H23A 121.0
C22 C23 H23A 121.0
C23 C24 C25 122.43(16)
C23 C24 Cl2 119.15(15)
C25 C24 Cl2 118.42(14)
C24 C25 C26 117.96(17)
C24 C25 H25A 121.0
C26 C25 H25A 121.0
C25 C26 C21 122.09(16)
C25 C26 Cl3 117.70(14)
C21 C26 Cl3 120.21(13)

loop_
_geom_bond_atom_site_label_1
_geom_bond_atom_site_label_2
_geom_bond_distance
Cl1 C22 1.7314(18)
Cl2 C24 1.7352(18)
Cl3 C26 1.7274(18)
O1 C2 1.448(2)
O1 C1 1.4504(19)
O2 C5 1.340(2)
O2 C6 1.447(2)
O3 C5 1.198(2)
O4 C11 1.203(2)
O5 C11 1.376(2)
O5 C9 1.461(2)
O6 C20 1.336(2)
O6 C19 1.4599(18)
O7 C20 1.200(2)
N1 C11 1.361(2)
N1 C10 1.4612(19)
N1 C12 1.481(2)
C1 C7 1.514(2)
C1 C10 1.552(2)
C1 C4 1.554(2)
C2 C8 1.521(3)
C2 C3 1.527(2)
C2 H2A 1.0000
C3 C4 1.534(2)
C3 H3A 0.9900
C3 H3B 0.9900
C4 C5 1.502(2)
C4 H4A 1.0000
C6 H6A 0.9800
C6 H6B 0.9800
C6 H6C 0.9800
C7 H7A 0.9800
C7 H7B 0.9800
C7 H7C 0.9800
C8 C9 1.518(2)
C8 H8A 0.9900
C8 H8B 0.9900
C9 C10 1.528(2)
C9 H9A 1.0000
C10 H10A 1.0000
C12 C13 1.518(2)
C12 C19 1.524(2)
C12 H12A 1.0000
C13 C18 1.390(2)
C13 C14 1.395(2)
C14 C15 1.386(2)
C14 H14A 0.9500
C15 C16 1.386(3)
C15 H15A 0.9500
C16 C17 1.381(3)
C16 H16A 0.9500
C17 C18 1.393(2)
C17 H17A 0.9500
C18 H18A 0.9500
C19 H19A 0.9900
C19 H19B 0.9900
C20 C21 1.505(2)
C21 C22 1.393(2)
C21 C26 1.395(2)
C22 C23 1.386(2)
C23 C24 1.378(3)
C23 H23A 0.9500
C24 C25 1.379(3)
C25 C26 1.387(2)
C25 H25A 0.9500

loop_
_geom_torsion_atom_site_label_1
_geom_torsion_atom_site_label_2
_geom_torsion_atom_site_label_3
_geom_torsion_atom_site_label_4
_geom_torsion
C2 O1 C1 C7 165.07(13)
C2 O1 C1 C10 -76.83(14)
C2 O1 C1 C4 47.08(14)
C1 O1 C2 C8 78.52(15)
C1 O1 C2 C3 -41.67(15)
O1 C2 C3 C4 17.28(16)
C8 C2 C3 C4 -100.24(15)
C2 C3 C4 C5 147.59(15)
C2 C3 C4 C1 10.99(17)
O1 C1 C4 C5 -169.81(14)
C7 C1 C4 C5 75.46(19)
C10 C1 C4 C5 -57.7(2)
O1 C1 C4 C3 -35.00(15)
C7 C1 C4 C3 -149.72(14)
C10 C1 C4 C3 77.13(17)
C6 O2 C5 O3 -4.1(3)
C6 O2 C5 C4 170.37(17)
C3 C4 C5 O3 -165.49(17)
C1 C4 C5 O3 -35.9(3)
C3 C4 C5 O2 20.2(2)
C1 C4 C5 O2 149.75(15)
O1 C2 C8 C9 -50.39(18)
C3 C2 C8 C9 65.39(18)
C11 O5 C9 C8 159.36(13)
C11 O5 C9 C10 33.68(15)
C2 C8 C9 O5 -91.08(17)
C2 C8 C9 C10 27.1(2)
C11 N1 C10 C9 20.64(16)
C12 N1 C10 C9 -143.23(15)
C11 N1 C10 C1 -103.31(16)
C12 N1 C10 C1 92.82(19)
O5 C9 C10 N1 -31.83(14)
C8 C9 C10 N1 -155.37(14)
O5 C9 C10 C1 94.49(15)
C8 C9 C10 C1 -29.0(2)
O1 C1 C10 N1 168.16(12)
C7 C1 C10 N1 -75.66(18)
C4 C1 C10 N1 58.16(19)
O1 C1 C10 C9 52.14(17)
C7 C1 C10 C9 168.32(13)
C4 C1 C10 C9 -57.87(19)
C10 N1 C11 O4 179.03(17)
C12 N1 C11 O4 -15.5(3)
C10 N1 C11 O5 -0.43(18)
C12 N1 C11 O5 165.07(13)
C9 O5 C11 O4 159.00(16)
C9 O5 C11 N1 -21.51(17)
C11 N1 C12 C13 -143.63(14)
C10 N1 C12 C13 19.1(2)
C11 N1 C12 C19 86.93(17)
C10 N1 C12 C19 -110.34(17)
N1 C12 C13 C18 -115.83(16)
C19 C12 C13 C18 10.0(2)
N1 C12 C13 C14 65.05(18)
C19 C12 C13 C14 -169.13(14)
C18 C13 C14 C15 1.5(2)
C12 C13 C14 C15 -179.36(15)
C13 C14 C15 C16 -2.1(2)
C14 C15 C16 C17 0.8(3)
C15 C16 C17 C18 1.0(3)
C14 C13 C18 C17 0.3(2)
C12 C13 C18 C17 -178.79(15)
C16 C17 C18 C13 -1.6(2)
C20 O6 C19 C12 -179.57(13)
N1 C12 C19 O6 -162.77(12)
C13 C12 C19 O6 70.44(17)
C19 O6 C20 O7 -2.4(2)
C19 O6 C20 C21 177.88(13)
O7 C20 C21 C22 -61.6(2)
O6 C20 C21 C22 118.13(17)
O7 C20 C21 C26 115.3(2)
O6 C20 C21 C26 -65.0(2)
C26 C21 C22 C23 1.9(3)
C20 C21 C22 C23 178.97(15)
C26 C21 C22 Cl1 -179.08(12)
C20 C21 C22 Cl1 -2.0(2)
C21 C22 C23 C24 -3.7(3)
Cl1 C22 C23 C24 177.24(13)
C22 C23 C24 C25 1.7(3)
C22 C23 C24 Cl2 -177.86(13)
C23 C24 C25 C26 2.0(3)
Cl2 C24 C25 C26 -178.41(13)
C24 C25 C26 C21 -3.9(2)
C24 C25 C26 Cl3 176.49(13)
C22 C21 C26 C25 2.0(2)
C20 C21 C26 C25 -175.03(15)
C22 C21 C26 Cl3 -178.41(12)
C20 C21 C26 Cl3 4.5(2)
